data_7008918
loop_
_publ_author_name
'Rohovec, Jan'
'Vojt\'i\<sek, Pavel'
'Hermann, Petr'
'Ludv\'ik, Ji\<r\'i'
'Luke\<s, Ivan'

_publ_section_title
;
 Derivative of cyclen with three methylene(phenyl)phosphinic acid
 pendant arms. Synthesis and crystal structures of its lanthanide
 complexes
;
_journal_issue 2
_journal_name_full 'Journal of the Chemical Society, Dalton Transactions'
_journal_page_first 141
_journal_paper_doi 10.1039/a907018d
_journal_year 2000
_chemical_formula_moiety '[La(H2O)L]2*10H2O (!centrosymmetric dimer!) '
_chemical_formula_sum 'C30 H52 La N4 O12 P3'
_chemical_formula_weight 892.58
_chemical_name_systematic
; 
 ? 
;
_space_group_IT_number 14
_symmetry_cell_setting monoclinic
_symmetry_space_group_name_Hall '-P 2ybc'
_symmetry_space_group_name_H-M 'P 1 21/c 1'
_atom_sites_solution_hydrogens geom
_atom_sites_solution_primary 'Patterson + Fourier '
_atom_sites_solution_secondary difmap
_audit_creation_method SHELXL-97
_cell_angle_alpha 90.00
_cell_angle_beta 108.221(8)
_cell_angle_gamma 90.00
_cell_formula_units_Z 4
_cell_length_a 13.2355(12)
_cell_length_b 20.229(4)
_cell_length_c 15.6591(16)
_cell_measurement_reflns_used 25
_cell_measurement_temperature 298(2)
_cell_measurement_theta_max 14
_cell_measurement_theta_min 13
_cell_volume 3982.4(10)
_computing_cell_refinement 'CAD4 program packet'
_computing_data_collection 'CAD4 program packet'
_computing_data_reduction 'JANA-98 (Petricek, 1998)'
_computing_molecular_graphics 'PLATON-92 (Spek, 1992)'
_computing_publication_material WORD
_computing_structure_refinement 'SHELXL-97 (Sheldrick, 1997)'
_computing_structure_solution 'SHELXS-86 (Sheldrick, 1986)'
_diffrn_ambient_temperature 298(2)
_diffrn_measured_fraction_theta_full 0.958
_diffrn_measured_fraction_theta_max 0.958
_diffrn_measurement_device_type 'CAD4  (Enraf-Nonius) '
_diffrn_measurement_method '.omege.-2.theta. '
_diffrn_radiation_monochromator graphite
_diffrn_radiation_source 'fine-focus sealed tube'
_diffrn_radiation_type MoK\a
_diffrn_radiation_wavelength 0.71073
_diffrn_reflns_av_R_equivalents 0.0522
_diffrn_reflns_av_sigmaI/netI 0.0136
_diffrn_reflns_limit_h_max 15
_diffrn_reflns_limit_h_min 0
_diffrn_reflns_limit_k_max 23
_diffrn_reflns_limit_k_min 0
_diffrn_reflns_limit_l_max 16
_diffrn_reflns_limit_l_min -17
_diffrn_reflns_number 6270
_diffrn_reflns_theta_full 24.09
_diffrn_reflns_theta_max 24.09
_diffrn_reflns_theta_min 1.62
_diffrn_standards_decay_% 7.8
_diffrn_standards_interval_time '60 min '
_diffrn_standards_number 3
_exptl_absorpt_coefficient_mu 1.253
_exptl_absorpt_correction_T_max --
_exptl_absorpt_correction_T_min --
_exptl_absorpt_correction_type 'not applied'
_exptl_crystal_colour colourless
_exptl_crystal_density_diffrn 1.489
_exptl_crystal_density_meas ?
_exptl_crystal_density_method .
_exptl_crystal_description prism
_exptl_crystal_F_000 1832
_exptl_crystal_size_max 0.60
_exptl_crystal_size_mid 0.55
_exptl_crystal_size_min 0.50
_refine_diff_density_max 2.087
_refine_diff_density_min -2.328
_refine_diff_density_rms 0.128
_refine_ls_extinction_coef 0.00060(18)
_refine_ls_extinction_expression Fc^*^=kFc[1+0.001xFc^2^\l^3^/sin(2\q)]^-1/4^
_refine_ls_extinction_method SHELXL
_refine_ls_goodness_of_fit_ref 1.105
_refine_ls_hydrogen_treatment mixed
_refine_ls_matrix_type full
_refine_ls_number_parameters 498
_refine_ls_number_reflns 6254
_refine_ls_number_restraints 0
_refine_ls_restrained_S_all 1.105
_refine_ls_R_factor_all 0.0619
_refine_ls_R_factor_gt 0.0518
_refine_ls_shift/su_max 9.846
_refine_ls_shift/su_mean 0.058
_refine_ls_structure_factor_coef Fsqd
_refine_ls_weighting_details 'w=1/[\s^2^(Fo^2^)+(0.0827P)^2^+15.4985P] where P=(Fo^2^+2Fc^2^)/3'
_refine_ls_weighting_scheme calc
_refine_ls_wR_factor_gt 0.1382
_refine_ls_wR_factor_ref 0.1514
_reflns_number_gt 5496
_reflns_number_total 6254
_reflns_threshold_expression >2sigma(I)
_cod_data_source_file a907018d.txt
_cod_data_source_block la4e
_cod_depositor_comments
;
The following automatic conversions were performed:

'_refine_ls_weighting_scheme' value 'calc
w=1/[\s^2^(Fo^2^)+(0.0827P)^2^+15.4985P] where P=(Fo^2^+2Fc^2^)/3'
was changed to 'calc'. New tag '_refine_ls_weighting_details' was
created. The value of the new tag was set to
'w=1/[\s^2^(Fo^2^)+(0.0827P)^2^+15.4985P] where P=(Fo^2^+2Fc^2^)/3'.

Automatic conversion script
Id: cif_fix_values 3143 2015-03-26 13:38:13Z robertas 
;
_cod_original_sg_symbol_H-M 'P2(1)/c  (no. 14)'
_cod_database_code 7008918

loop_
_symmetry_equiv_pos_as_xyz
'x, y, z'
'-x, y+1/2, -z+1/2'
'-x, -y, -z'
'x, -y-1/2, z-1/2'

loop_
_atom_site_label
_atom_site_type_symbol
_atom_site_fract_x
_atom_site_fract_y
_atom_site_fract_z
_atom_site_U_iso_or_equiv
_atom_site_adp_type
_atom_site_occupancy
_atom_site_calc_flag
_atom_site_refinement_flags
_atom_site_disorder_assembly
_atom_site_disorder_group
La La 0.66514(2) 0.613575(15) 0.03013(2) 0.03371(16) Uani 1 d . . .
P1 P 0.90720(13) 0.65895(9) 0.19591(11) 0.0470(4) Uani 1 d . . .
P2 P 0.56380(14) 0.77559(8) 0.05260(12) 0.0473(4) Uani 1 d . . .
P3 P 0.40192(11) 0.56239(7) -0.08258(10) 0.0349(3) Uani 1 d . . .
O11 O 0.8233(4) 0.6059(2) 0.1594(3) 0.0544(12) Uani 1 d . . .
O12 O 0.8964(4) 0.7022(3) 0.2690(3) 0.0627(13) Uani 1 d . . .
O21 O 0.6286(3) 0.7167(2) 0.0991(3) 0.0473(10) Uani 1 d . . .
O22 O 0.6149(4) 0.8420(2) 0.0784(4) 0.0643(13) Uani 1 d . . .
O31 O 0.4694(3) 0.61077(19) -0.0157(3) 0.0413(10) Uani 1 d . . .
O32 O 0.3697(3) 0.5007(2) -0.0448(3) 0.0413(9) Uani 1 d . . .
N1 N 0.8483(4) 0.6795(3) 0.0120(3) 0.0417(11) Uani 1 d . . .
N2 N 0.6239(4) 0.7230(2) -0.0859(3) 0.0420(11) Uani 1 d . . .
N3 N 0.5641(4) 0.5851(3) -0.1536(3) 0.0389(11) Uani 1 d . . .
N4 N 0.7889(4) 0.5413(3) -0.0532(4) 0.0435(12) Uani 1 d . . .
C1 C 0.8201(5) 0.7307(3) -0.0598(5) 0.0514(16) Uani 1 d . . .
H011 H 0.8124 0.7097 -0.1172 0.07(2) Uiso 1 calc R . .
H012 H 0.8777 0.7624 -0.0486 0.08(3) Uiso 1 calc R . .
C2 C 0.7186(5) 0.7669(3) -0.0653(5) 0.0513(16) Uani 1 d . . .
H021 H 0.7272 0.7890 -0.0085 0.07(2) Uiso 1 calc R . .
H022 H 0.7062 0.8006 -0.1115 0.049(18) Uiso 1 calc R . .
C3 C 0.5918(5) 0.7036(3) -0.1815(4) 0.0492(15) Uani 1 d . . .
H031 H 0.6550 0.6928 -0.1975 0.07(2) Uiso 1 calc R . .
H032 H 0.5576 0.7410 -0.2180 0.049(18) Uiso 1 calc R . .
C4 C 0.5172(5) 0.6455(3) -0.2032(4) 0.0465(15) Uani 1 d . . .
H041 H 0.4531 0.6567 -0.1889 0.041(16) Uiso 1 calc R . .
H042 H 0.4972 0.6367 -0.2672 0.08(3) Uiso 1 calc R . .
C5 C 0.6376(5) 0.5534(3) -0.1962(4) 0.0480(15) Uani 1 d . . .
H051 H 0.6764 0.5874 -0.2166 0.044(17) Uiso 1 calc R . .
H052 H 0.5965 0.5284 -0.2484 0.038(15) Uiso 1 calc R . .
C6 C 0.7157(5) 0.5079(3) -0.1320(4) 0.0488(16) Uani 1 d . . .
H061 H 0.6763 0.4745 -0.1112 0.053(19) Uiso 1 calc R . .
H062 H 0.7573 0.4854 -0.1643 0.042(16) Uiso 1 calc R . .
C7 C 0.8649(5) 0.5826(3) -0.0806(4) 0.0476(15) Uani 1 d . . .
H071 H 0.8272 0.6075 -0.1341 0.029(15) Uiso 1 calc R . .
H072 H 0.9164 0.5545 -0.0954 0.039(16) Uiso 1 calc R . .
C8 C 0.9226(5) 0.6301(4) -0.0065(5) 0.0482(15) Uani 1 d . . .
H081 H 0.9568 0.6054 0.0479 0.035(16) Uiso 1 calc R . .
H082 H 0.9775 0.6531 -0.0239 0.06(2) Uiso 1 calc R . .
C10 C 0.9010(5) 0.7107(3) 0.0998(5) 0.0512(16) Uani 1 d . . .
H101 H 0.8634 0.7511 0.1040 0.030(14) Uiso 1 calc R . .
H102 H 0.9729 0.7227 0.1024 0.054(19) Uiso 1 calc R . .
C11 C 1.0345(6) 0.6177(4) 0.2384(5) 0.0526(17) Uani 1 d . . .
C12 C 1.0378(6) 0.5504(4) 0.2544(5) 0.067(2) Uani 1 d . . .
H12 H 0.9758 0.5256 0.2346 0.05(2) Uiso 1 calc R . .
C13 C 1.1324(8) 0.5202(5) 0.2995(6) 0.086(3) Uani 1 d . . .
H13 H 1.1338 0.4749 0.3103 0.07(3) Uiso 1 calc R . .
C14 C 1.2241(8) 0.5560(7) 0.3285(6) 0.095(4) Uani 1 d . . .
H14 H 1.2874 0.5356 0.3610 0.08(3) Uiso 1 calc R . .
C15 C 1.2226(7) 0.6218(6) 0.3096(7) 0.086(3) Uani 1 d . . .
H15 H 1.2854 0.6460 0.3270 0.08(3) Uiso 1 calc R . .
C16 C 1.1290(6) 0.6520(5) 0.2652(6) 0.070(2) Uani 1 d . . .
H16 H 1.1289 0.6970 0.2527 0.06(2) Uiso 1 calc R . .
C20 C 0.5360(5) 0.7592(3) -0.0670(4) 0.0470(15) Uani 1 d . . .
H201 H 0.4712 0.7334 -0.0886 0.041(16) Uiso 1 calc R . .
H202 H 0.5245 0.8008 -0.0994 0.043(17) Uiso 1 calc R . .
C21 C 0.4364(6) 0.7767(4) 0.0710(5) 0.0583(19) Uani 1 d . . .
C22 C 0.4012(7) 0.7224(5) 0.1090(6) 0.070(2) Uani 1 d . . .
H22 H 0.4416 0.6839 0.1214 0.08(3) Uiso 1 calc R . .
C23 C 0.3068(8) 0.7261(7) 0.1278(7) 0.096(3) Uani 1 d . . .
H23 H 0.2840 0.6903 0.1543 0.11(4) Uiso 1 calc R . .
C24 C 0.2461(9) 0.7819(9) 0.1080(9) 0.119(5) Uani 1 d . . .
H24 H 0.1818 0.7837 0.1203 0.16(5) Uiso 1 calc R . .
C25 C 0.2789(8) 0.8352(7) 0.0702(8) 0.108(4) Uani 1 d . . .
H25 H 0.2375 0.8732 0.0575 0.10(3) Uiso 1 calc R . .
C26 C 0.3731(7) 0.8324(6) 0.0510(6) 0.083(3) Uani 1 d . . .
H26 H 0.3946 0.8685 0.0242 0.08(3) Uiso 1 calc R . .
C30 C 0.4780(5) 0.5378(3) -0.1559(4) 0.0409(13) Uani 1 d . . .
H301 H 0.5087 0.4945 -0.1379 0.035(15) Uiso 1 calc R . .
H302 H 0.4305 0.5344 -0.2171 0.030(14) Uiso 1 calc R . .
C31 C 0.2796(5) 0.6017(3) -0.1467(4) 0.0427(14) Uani 1 d . . .
C32 C 0.2444(6) 0.6570(4) -0.1114(6) 0.0609(19) Uani 1 d . . .
H32 H 0.2886 0.6780 -0.0605 0.07(2) Uiso 1 calc R . .
C33 C 0.1431(7) 0.6801(5) -0.1531(7) 0.083(3) Uani 1 d . . .
H33 H 0.1183 0.7160 -0.1282 0.044(17) Uiso 1 calc R . .
C34 C 0.0789(7) 0.6523(6) -0.2286(8) 0.094(4) Uani 1 d . . .
H34 H 0.0109 0.6689 -0.2555 0.10(3) Uiso 1 calc R . .
C35 C 0.1141(7) 0.5997(5) -0.2656(7) 0.080(3) Uani 1 d . . .
H35 H 0.0702 0.5810 -0.3185 0.14(5) Uiso 1 calc R . .
C36 C 0.2137(6) 0.5740(4) -0.2256(5) 0.064(2) Uani 1 d . . .
H36 H 0.2371 0.5380 -0.2514 0.05(2) Uiso 1 calc R . .
C40 C 0.8495(5) 0.4899(3) 0.0093(5) 0.0533(17) Uani 1 d . . .
H401 H 0.8012 0.4625 0.0281 0.08(3) Uiso 1 calc R . .
H402 H 0.8985 0.5107 0.0610 0.06(2) Uiso 1 calc R . .
H403 H 0.8882 0.4633 -0.0206 0.06(2) Uiso 1 calc R . .
O99 O 0.6239(6) 0.6077(3) 0.1958(5) 0.086(3) Uani 1.00(2) d . . .
O98 O 0.5707(15) 0.9551(7) -0.0222(13) 0.262(12) Uani 1.00(3) d . . .
O97 O 0.941(4) 0.6169(18) 0.426(2) 0.62(5) Uani 1.00(6) d . . .
O96 O 0.8062(5) 0.8315(3) 0.2219(4) 0.084(3) Uani 1.000(19) d . . .
OW1 O 0.7156(19) 0.5460(9) 0.3597(11) 0.246(14) Uani 0.82(4) d P . .
OW2 O 0.528(2) 0.0971(13) 0.205(2) 0.106(13) Uani 0.29(2) d P . .
QN N 0.7063 0.6322 -0.0687 0.050 Uiso 0.00 d P . .
QO O 0.6378 0.6081 0.0719 0.050 Uiso 0.00 d P . .

loop_
_atom_site_aniso_label
_atom_site_aniso_U_11
_atom_site_aniso_U_22
_atom_site_aniso_U_33
_atom_site_aniso_U_23
_atom_site_aniso_U_13
_atom_site_aniso_U_12
La 0.0281(2) 0.0328(2) 0.0406(2) 0.00050(13) 0.01125(15) 0.00080(12)
P1 0.0365(8) 0.0588(10) 0.0448(9) -0.0026(8) 0.0113(7) -0.0050(7)
P2 0.0456(9) 0.0407(9) 0.0536(10) -0.0028(7) 0.0127(8) 0.0065(7)
P3 0.0273(7) 0.0344(8) 0.0425(8) 0.0018(6) 0.0100(6) 0.0038(6)
O11 0.044(3) 0.061(3) 0.057(3) 0.008(2) 0.013(2) -0.008(2)
O12 0.061(3) 0.075(3) 0.053(3) -0.008(2) 0.020(2) 0.007(3)
O21 0.048(2) 0.043(2) 0.050(2) -0.0008(19) 0.013(2) 0.0043(19)
O22 0.070(3) 0.040(3) 0.078(3) -0.008(2) 0.015(3) 0.002(2)
O31 0.030(2) 0.044(2) 0.051(2) -0.0043(18) 0.0140(19) 0.0051(17)
O32 0.032(2) 0.042(2) 0.051(2) 0.0053(19) 0.0135(18) 0.0039(17)
N1 0.036(3) 0.045(3) 0.048(3) 0.001(2) 0.018(2) -0.003(2)
N2 0.041(3) 0.039(3) 0.048(3) 0.002(2) 0.017(2) 0.000(2)
N3 0.034(3) 0.046(3) 0.039(3) 0.000(2) 0.014(2) 0.002(2)
N4 0.036(3) 0.047(3) 0.052(3) -0.001(2) 0.020(2) 0.008(2)
C1 0.051(4) 0.052(4) 0.057(4) 0.008(3) 0.026(3) -0.007(3)
C2 0.048(4) 0.046(4) 0.062(4) 0.011(3) 0.020(3) -0.001(3)
C3 0.047(4) 0.057(4) 0.045(4) 0.006(3) 0.017(3) 0.000(3)
C4 0.045(4) 0.052(4) 0.043(3) 0.003(3) 0.015(3) 0.003(3)
C5 0.042(3) 0.058(4) 0.049(4) -0.014(3) 0.022(3) -0.003(3)
C6 0.038(3) 0.055(4) 0.059(4) -0.011(3) 0.022(3) 0.005(3)
C7 0.039(3) 0.060(4) 0.049(4) 0.002(3) 0.022(3) 0.008(3)
C8 0.030(3) 0.064(4) 0.055(4) -0.001(3) 0.020(3) -0.002(3)
C10 0.043(4) 0.053(4) 0.061(4) -0.010(3) 0.021(3) -0.010(3)
C11 0.045(4) 0.067(5) 0.044(4) -0.007(3) 0.012(3) 0.000(3)
C12 0.055(5) 0.080(6) 0.068(5) 0.009(4) 0.020(4) 0.007(4)
C13 0.087(7) 0.089(7) 0.082(6) 0.023(5) 0.028(5) 0.029(6)
C14 0.059(6) 0.157(11) 0.064(5) 0.000(6) 0.009(4) 0.042(7)
C15 0.040(5) 0.139(10) 0.073(6) -0.024(6) 0.008(4) -0.001(5)
C16 0.046(4) 0.086(6) 0.073(5) -0.015(4) 0.011(4) -0.011(4)
C20 0.046(4) 0.041(3) 0.055(4) 0.003(3) 0.016(3) 0.004(3)
C21 0.058(4) 0.067(5) 0.049(4) -0.013(3) 0.014(3) 0.018(4)
C22 0.068(5) 0.074(6) 0.076(5) -0.011(4) 0.035(4) 0.000(4)
C23 0.082(7) 0.123(9) 0.099(7) -0.012(7) 0.052(6) 0.003(7)
C24 0.073(7) 0.181(15) 0.121(10) -0.019(9) 0.055(7) 0.013(8)
C25 0.067(6) 0.152(12) 0.105(8) -0.012(8) 0.027(6) 0.054(7)
C26 0.071(6) 0.108(8) 0.067(5) 0.007(5) 0.017(4) 0.033(5)
C30 0.033(3) 0.041(3) 0.048(3) -0.001(3) 0.012(3) 0.001(2)
C31 0.034(3) 0.040(3) 0.054(4) 0.012(3) 0.012(3) 0.005(3)
C32 0.053(4) 0.056(4) 0.077(5) 0.009(4) 0.024(4) 0.016(3)
C33 0.063(6) 0.078(6) 0.116(8) 0.036(6) 0.041(6) 0.041(5)
C34 0.035(4) 0.112(8) 0.124(9) 0.061(7) 0.012(5) 0.022(5)
C35 0.043(4) 0.081(6) 0.095(7) 0.025(5) -0.010(5) 0.000(4)
C36 0.043(4) 0.072(5) 0.067(5) 0.002(4) 0.004(4) 0.000(4)
C40 0.044(4) 0.051(4) 0.069(5) 0.006(4) 0.024(3) 0.017(3)
O99 0.100(6) 0.081(5) 0.093(5) 0.004(3) 0.052(4) -0.004(3)
O98 0.31(2) 0.133(11) 0.31(2) 0.077(12) 0.042(16) 0.030(11)
O97 0.99(12) 0.63(7) 0.37(4) 0.03(4) 0.40(6) 0.46(7)
O96 0.067(4) 0.087(5) 0.097(5) -0.028(4) 0.025(3) -0.011(3)
OW1 0.32(3) 0.196(18) 0.151(14) -0.043(11) -0.020(14) 0.100(17)
OW2 0.11(2) 0.098(19) 0.14(3) 0.039(16) 0.078(19) 0.024(15)

loop_
_atom_type_symbol
_atom_type_description
_atom_type_scat_dispersion_real
_atom_type_scat_dispersion_imag
_atom_type_scat_source
C C 0.0033 0.0016 'International Tables Vol C Tables 4.2.6.8 and 6.1.1.4'
H H 0.0000 0.0000 'International Tables Vol C Tables 4.2.6.8 and 6.1.1.4'
N N 0.0061 0.0033 'International Tables Vol C Tables 4.2.6.8 and 6.1.1.4'
O O 0.0106 0.0060 'International Tables Vol C Tables 4.2.6.8 and 6.1.1.4'
P P 0.1023 0.0942 'International Tables Vol C Tables 4.2.6.8 and 6.1.1.4'
La La -0.2871 2.4523 'International Tables Vol C Tables 4.2.6.8 and 6.1.1.4'

loop_
_geom_angle_atom_site_label_1
_geom_angle_atom_site_label_2
_geom_angle_atom_site_label_3
_geom_angle
_geom_angle_site_symmetry_1
_geom_angle_site_symmetry_3
_geom_angle_publ_flag
QO La QN 171.53(3) . . ?
QO La O32 69.95(10) . 3_665 ?
QN La O32 113.50(10) . 3_665 ?
QO La O11 79.16(12) . . ?
QN La O11 108.17(12) . . ?
O32 La O11 89.99(14) 3_665 . ?
QO La O31 63.80(10) . . ?
QN La O31 108.77(10) . . ?
O32 La O31 77.76(13) 3_665 . ?
O11 La O31 142.96(16) . . ?
QO La O21 65.31(10) . . ?
QN La O21 110.29(10) . . ?
O32 La O21 135.08(14) 3_665 . ?
O11 La O21 85.68(16) . . ?
O31 La O21 79.31(14) . . ?
QO La N4 138.04(11) . . ?
QN La N4 48.95(11) . . ?
O32 La N4 72.43(15) 3_665 . ?
O11 La N4 82.96(16) . . ?
O31 La N4 124.53(14) . . ?
O21 La N4 150.27(15) . . ?
QO La N2 123.94(10) . . ?
QN La N2 48.74(10) . . ?
O32 La N2 145.42(14) 3_665 . ?
O11 La N2 122.33(15) . . ?
O31 La N2 81.68(14) . . ?
O21 La N2 65.88(14) . . ?
N4 La N2 97.69(15) . . ?
QO La O99 14.37(15) . . ?
QN La O99 168.73(13) . . ?
O32 La O99 76.78(16) 3_665 . ?
O11 La O99 65.94(19) . . ?
O31 La O99 77.21(18) . . ?
O21 La O99 60.69(16) . . ?
N4 La O99 135.79(18) . . ?
N2 La O99 125.09(17) . . ?
QO La N3 125.35(10) . . ?
QN La N3 49.75(10) . . ?
O32 La N3 81.73(14) 3_665 . ?
O11 La N3 148.07(16) . . ?
O31 La N3 65.09(14) . . ?
O21 La N3 121.54(14) . . ?
N4 La N3 65.14(15) . . ?
N2 La N3 64.38(15) . . ?
O99 La N3 139.72(18) . . ?
QO La N1 135.82(11) . . ?
QN La N1 48.30(10) . . ?
O32 La N1 131.19(14) 3_665 . ?
O11 La N1 64.83(15) . . ?
O31 La N1 146.01(14) . . ?
O21 La N1 86.41(15) . . ?
N4 La N1 63.89(15) . . ?
N2 La N1 64.33(15) . . ?
O99 La N1 121.73(18) . . ?
N3 La N1 98.04(14) . . ?
O12 P1 O11 118.1(3) . . ?
O12 P1 C11 107.0(3) . . ?
O11 P1 C11 107.4(3) . . ?
O12 P1 C10 108.1(3) . . ?
O11 P1 C10 104.9(3) . . ?
C11 P1 C10 111.5(3) . . ?
O22 P2 O21 115.8(3) . . ?
O22 P2 C21 108.2(3) . . ?
O21 P2 C21 110.5(3) . . ?
O22 P2 C20 111.6(3) . . ?
O21 P2 C20 104.7(3) . . ?
C21 P2 C20 105.6(3) . . ?
O32 P3 O31 116.5(2) . . ?
O32 P3 C31 105.7(3) . . ?
O31 P3 C31 109.6(3) . . ?
O32 P3 C30 107.7(3) . . ?
O31 P3 C30 107.0(3) . . ?
C31 P3 C30 110.3(3) . . ?
P1 O11 La 127.4(3) . . ?
P2 O21 La 127.8(2) . . ?
P3 O31 La 124.0(2) . . ?
P3 O32 La 159.0(3) . 3_665 ?
C10 N1 C1 110.0(5) . . ?
C10 N1 C8 108.6(5) . . ?
C1 N1 C8 110.1(5) . . ?
C10 N1 La 106.0(3) . . ?
C1 N1 La 112.3(4) . . ?
C8 N1 La 109.7(4) . . ?
C3 N2 C20 109.8(5) . . ?
C3 N2 C2 109.5(5) . . ?
C20 N2 C2 108.8(5) . . ?
C3 N2 La 112.5(4) . . ?
C20 N2 La 105.5(3) . . ?
C2 N2 La 110.5(4) . . ?
C4 N3 C30 109.2(5) . . ?
C4 N3 C5 110.3(5) . . ?
C30 N3 C5 108.5(5) . . ?
C4 N3 La 110.7(4) . . ?
C30 N3 La 105.8(3) . . ?
C5 N3 La 112.1(3) . . ?
C7 N4 C6 110.3(5) . . ?
C7 N4 C40 108.2(5) . . ?
C6 N4 C40 108.0(5) . . ?
C7 N4 La 113.1(4) . . ?
C6 N4 La 107.6(3) . . ?
C40 N4 La 109.5(4) . . ?
N1 C1 C2 112.9(5) . . ?
N1 C1 H011 109.0 . . ?
C2 C1 H011 109.0 . . ?
N1 C1 H012 109.0 . . ?
C2 C1 H012 109.0 . . ?
H011 C1 H012 107.8 . . ?
N2 C2 C1 113.4(5) . . ?
N2 C2 H021 108.9 . . ?
C1 C2 H021 108.9 . . ?
N2 C2 H022 108.9 . . ?
C1 C2 H022 108.9 . . ?
H021 C2 H022 107.7 . . ?
N2 C3 C4 113.4(5) . . ?
N2 C3 H031 108.9 . . ?
C4 C3 H031 108.9 . . ?
N2 C3 H032 108.9 . . ?
C4 C3 H032 108.9 . . ?
H031 C3 H032 107.7 . . ?
N3 C4 C3 113.0(5) . . ?
N3 C4 H041 109.0 . . ?
C3 C4 H041 109.0 . . ?
N3 C4 H042 109.0 . . ?
C3 C4 H042 109.0 . . ?
H041 C4 H042 107.8 . . ?
N3 C5 C6 111.8(5) . . ?
N3 C5 H051 109.2 . . ?
C6 C5 H051 109.2 . . ?
N3 C5 H052 109.2 . . ?
C6 C5 H052 109.2 . . ?
H051 C5 H052 107.9 . . ?
N4 C6 C5 114.3(5) . . ?
N4 C6 H061 108.7 . . ?
C5 C6 H061 108.7 . . ?
N4 C6 H062 108.7 . . ?
C5 C6 H062 108.7 . . ?
H061 C6 H062 107.6 . . ?
N4 C7 C8 111.3(5) . . ?
N4 C7 H071 109.4 . . ?
C8 C7 H071 109.4 . . ?
N4 C7 H072 109.4 . . ?
C8 C7 H072 109.4 . . ?
H071 C7 H072 108.0 . . ?
N1 C8 C7 111.6(5) . . ?
N1 C8 H081 109.3 . . ?
C7 C8 H081 109.3 . . ?
N1 C8 H082 109.3 . . ?
C7 C8 H082 109.3 . . ?
H081 C8 H082 108.0 . . ?
N1 C10 P1 114.4(4) . . ?
N1 C10 H101 108.7 . . ?
P1 C10 H101 108.7 . . ?
N1 C10 H102 108.7 . . ?
P1 C10 H102 108.7 . . ?
H101 C10 H102 107.6 . . ?
C16 C11 C12 117.9(8) . . ?
C16 C11 P1 122.1(6) . . ?
C12 C11 P1 119.6(6) . . ?
C13 C12 C11 120.3(9) . . ?
C13 C12 H12 119.9 . . ?
C11 C12 H12 119.9 . . ?
C14 C13 C12 120.5(10) . . ?
C14 C13 H13 119.8 . . ?
C12 C13 H13 119.8 . . ?
C15 C14 C13 119.7(9) . . ?
C15 C14 H14 120.2 . . ?
C13 C14 H14 120.2 . . ?
C16 C15 C14 120.0(9) . . ?
C16 C15 H15 120.0 . . ?
C14 C15 H15 120.0 . . ?
C15 C16 C11 121.5(9) . . ?
C15 C16 H16 119.2 . . ?
C11 C16 H16 119.2 . . ?
N2 C20 P2 112.1(4) . . ?
N2 C20 H201 109.2 . . ?
P2 C20 H201 109.2 . . ?
N2 C20 H202 109.2 . . ?
P2 C20 H202 109.2 . . ?
H201 C20 H202 107.9 . . ?
C26 C21 C22 118.7(8) . . ?
C26 C21 P2 120.4(7) . . ?
C22 C21 P2 120.9(6) . . ?
C23 C22 C21 119.7(9) . . ?
C23 C22 H22 120.2 . . ?
C21 C22 H22 120.2 . . ?
C24 C23 C22 120.5(12) . . ?
C24 C23 H23 119.7 . . ?
C22 C23 H23 119.7 . . ?
C25 C24 C23 120.5(10) . . ?
C25 C24 H24 119.8 . . ?
C23 C24 H24 119.8 . . ?
C24 C25 C26 119.9(11) . . ?
C24 C25 H25 120.1 . . ?
C26 C25 H25 120.1 . . ?
C25 C26 C21 120.7(11) . . ?
C25 C26 H26 119.6 . . ?
C21 C26 H26 119.6 . . ?
N3 C30 P3 112.5(4) . . ?
N3 C30 H301 109.1 . . ?
P3 C30 H301 109.1 . . ?
N3 C30 H302 109.1 . . ?
P3 C30 H302 109.1 . . ?
H301 C30 H302 107.8 . . ?
C36 C31 C32 118.9(6) . . ?
C36 C31 P3 121.5(5) . . ?
C32 C31 P3 119.2(5) . . ?
C33 C32 C31 118.8(8) . . ?
C33 C32 H32 120.6 . . ?
C31 C32 H32 120.6 . . ?
C34 C33 C32 121.9(9) . . ?
C34 C33 H33 119.1 . . ?
C32 C33 H33 119.1 . . ?
C33 C34 C35 119.7(8) . . ?
C33 C34 H34 120.1 . . ?
C35 C34 H34 120.1 . . ?
C34 C35 C36 120.6(9) . . ?
C34 C35 H35 119.7 . . ?
C36 C35 H35 119.7 . . ?
C35 C36 C31 119.9(9) . . ?
C35 C36 H36 120.0 . . ?
C31 C36 H36 120.0 . . ?
N4 C40 H401 109.5 . . ?
N4 C40 H402 109.5 . . ?
H401 C40 H402 109.5 . . ?
N4 C40 H403 109.5 . . ?
H401 C40 H403 109.5 . . ?
H402 C40 H403 109.5 . . ?

loop_
_geom_bond_atom_site_label_1
_geom_bond_atom_site_label_2
_geom_bond_distance
_geom_bond_site_symmetry_2
_geom_bond_publ_flag
La QO 0.8485(3) . ?
La QN 1.8337(4) . ?
La O32 2.382(4) 3_665 ?
La O11 2.419(5) . ?
La O31 2.464(4) . ?
La O21 2.466(4) . ?
La N4 2.803(5) . ?
La N2 2.806(5) . ?
La O99 2.815(6) . ?
La N3 2.827(5) . ?
La N1 2.858(5) . ?
P1 O12 1.483(5) . ?
P1 O11 1.522(5) . ?
P1 C11 1.810(7) . ?
P1 C10 1.815(7) . ?
P2 O22 1.501(5) . ?
P2 O21 1.515(5) . ?
P2 C21 1.798(8) . ?
P2 C20 1.822(7) . ?
P3 O32 1.499(4) . ?
P3 O31 1.505(4) . ?
P3 C31 1.802(6) . ?
P3 C30 1.818(6) . ?
O32 La 2.382(4) 3_665 ?
N1 C10 1.474(8) . ?
N1 C1 1.486(8) . ?
N1 C8 1.493(8) . ?
N2 C3 1.476(8) . ?
N2 C20 1.481(8) . ?
N2 C2 1.487(8) . ?
N3 C4 1.477(8) . ?
N3 C30 1.479(8) . ?
N3 C5 1.486(7) . ?
N4 C7 1.472(8) . ?
N4 C6 1.474(8) . ?
N4 C40 1.480(8) . ?
C1 C2 1.509(9) . ?
C1 H011 0.9700 . ?
C1 H012 0.9700 . ?
C2 H021 0.9700 . ?
C2 H022 0.9700 . ?
C3 C4 1.503(9) . ?
C3 H031 0.9700 . ?
C3 H032 0.9700 . ?
C4 H041 0.9700 . ?
C4 H042 0.9700 . ?
C5 C6 1.509(9) . ?
C5 H051 0.9700 . ?
C5 H052 0.9700 . ?
C6 H061 0.9700 . ?
C6 H062 0.9700 . ?
C7 C8 1.516(9) . ?
C7 H071 0.9700 . ?
C7 H072 0.9700 . ?
C8 H081 0.9700 . ?
C8 H082 0.9700 . ?
C10 H101 0.9700 . ?
C10 H102 0.9700 . ?
C11 C16 1.377(10) . ?
C11 C12 1.381(11) . ?
C12 C13 1.373(12) . ?
C12 H12 0.9300 . ?
C13 C14 1.364(15) . ?
C13 H13 0.9300 . ?
C14 C15 1.362(15) . ?
C14 H14 0.9300 . ?
C15 C16 1.361(13) . ?
C15 H15 0.9300 . ?
C16 H16 0.9300 . ?
C20 H201 0.9700 . ?
C20 H202 0.9700 . ?
C21 C26 1.381(11) . ?
C21 C22 1.395(12) . ?
C22 C23 1.374(12) . ?
C22 H22 0.9300 . ?
C23 C24 1.363(17) . ?
C23 H23 0.9300 . ?
C24 C25 1.364(18) . ?
C24 H24 0.9300 . ?
C25 C26 1.373(14) . ?
C25 H25 0.9300 . ?
C26 H26 0.9300 . ?
C30 H301 0.9700 . ?
C30 H302 0.9700 . ?
C31 C36 1.389(10) . ?
C31 C32 1.391(10) . ?
C32 C33 1.376(11) . ?
C32 H32 0.9300 . ?
C33 C34 1.345(15) . ?
C33 H33 0.9300 . ?
C34 C35 1.361(16) . ?
C34 H34 0.9300 . ?
C35 C36 1.374(11) . ?
C35 H35 0.9300 . ?
C36 H36 0.9300 . ?
C40 H401 0.9600 . ?
C40 H402 0.9600 . ?
C40 H403 0.9600 . ?

loop_
_geom_torsion_atom_site_label_1
_geom_torsion_atom_site_label_2
_geom_torsion_atom_site_label_3
_geom_torsion_atom_site_label_4
_geom_torsion
_geom_torsion_site_symmetry_1
_geom_torsion_site_symmetry_2
_geom_torsion_site_symmetry_3
_geom_torsion_site_symmetry_4
_geom_torsion_publ_flag
O12 P1 O11 La 94.5(4) . . . . ?
C11 P1 O11 La -144.6(3) . . . . ?
C10 P1 O11 La -25.9(4) . . . . ?
QO La O11 P1 -117.0(4) . . . . ?
QN La O11 P1 58.7(4) . . . . ?
O32 La O11 P1 173.5(4) 3_665 . . . ?
O31 La O11 P1 -117.2(3) . . . . ?
O21 La O11 P1 -51.3(4) . . . . ?
N4 La O11 P1 101.2(4) . . . . ?
N2 La O11 P1 6.5(4) . . . . ?
O99 La O11 P1 -111.0(4) . . . . ?
N3 La O11 P1 99.3(4) . . . . ?
N1 La O11 P1 36.8(3) . . . . ?
O22 P2 O21 La -131.9(3) . . . . ?
C21 P2 O21 La 104.7(4) . . . . ?
C20 P2 O21 La -8.5(4) . . . . ?
QO La O21 P2 -125.4(3) . . . . ?
QN La O21 P2 46.7(3) . . . . ?
O32 La O21 P2 -119.8(3) 3_665 . . . ?
O11 La O21 P2 154.5(3) . . . . ?
O31 La O21 P2 -59.5(3) . . . . ?
N4 La O21 P2 86.9(4) . . . . ?
N2 La O21 P2 26.1(3) . . . . ?
O99 La O21 P2 -140.7(4) . . . . ?
N3 La O21 P2 -7.7(4) . . . . ?
N1 La O21 P2 89.5(3) . . . . ?
O32 P3 O31 La 94.4(3) . . . . ?
C31 P3 O31 La -145.6(3) . . . . ?
C30 P3 O31 La -26.1(4) . . . . ?
QO La O31 P3 -122.1(3) . . . . ?
QN La O31 P3 62.3(3) . . . . ?
O32 La O31 P3 -48.6(3) 3_665 . . . ?
O11 La O31 P3 -121.9(3) . . . . ?
O21 La O31 P3 170.3(3) . . . . ?
N4 La O31 P3 9.8(4) . . . . ?
N2 La O31 P3 103.4(3) . . . . ?
O99 La O31 P3 -127.6(3) . . . . ?
N3 La O31 P3 37.9(3) . . . . ?
N1 La O31 P3 103.5(3) . . . . ?
O31 P3 O32 La -137.7(6) . . . 3_665 ?
C31 P3 O32 La 100.3(7) . . . 3_665 ?
C30 P3 O32 La -17.6(7) . . . 3_665 ?
QO La N1 C10 -1.1(5) . . . . ?
QN La N1 C10 168.6(4) . . . . ?
O32 La N1 C10 -105.4(4) 3_665 . . . ?
O11 La N1 C10 -39.7(4) . . . . ?
O31 La N1 C10 112.0(4) . . . . ?
O21 La N1 C10 47.2(4) . . . . ?
N4 La N1 C10 -134.3(4) . . . . ?
N2 La N1 C10 112.1(4) . . . . ?
O99 La N1 C10 -4.8(5) . . . . ?
N3 La N1 C10 168.5(4) . . . . ?
QO La N1 C1 -121.3(4) . . . . ?
QN La N1 C1 48.5(4) . . . . ?
O32 La N1 C1 134.4(4) 3_665 . . . ?
O11 La N1 C1 -159.9(5) . . . . ?
O31 La N1 C1 -8.1(5) . . . . ?
O21 La N1 C1 -73.0(4) . . . . ?
N4 La N1 C1 105.6(4) . . . . ?
N2 La N1 C1 -8.1(4) . . . . ?
O99 La N1 C1 -125.0(4) . . . . ?
N3 La N1 C1 48.4(4) . . . . ?
QO La N1 C8 115.9(4) . . . . ?
QN La N1 C8 -74.4(4) . . . . ?
O32 La N1 C8 11.6(5) 3_665 . . . ?
O11 La N1 C8 77.3(4) . . . . ?
O31 La N1 C8 -131.0(4) . . . . ?
O21 La N1 C8 164.2(4) . . . . ?
N4 La N1 C8 -17.3(4) . . . . ?
N2 La N1 C8 -130.9(4) . . . . ?
O99 La N1 C8 112.2(4) . . . . ?
N3 La N1 C8 -74.4(4) . . . . ?
QO La N2 C3 -128.5(4) . . . . ?
QN La N2 C3 46.1(3) . . . . ?
O32 La N2 C3 -24.2(5) 3_665 . . . ?
O11 La N2 C3 132.4(4) . . . . ?
O31 La N2 C3 -78.0(4) . . . . ?
O21 La N2 C3 -160.0(4) . . . . ?
N4 La N2 C3 45.9(4) . . . . ?
O99 La N2 C3 -145.9(4) . . . . ?
N3 La N2 C3 -11.8(4) . . . . ?
N1 La N2 C3 102.0(4) . . . . ?
QO La N2 C20 -8.8(4) . . . . ?
QN La N2 C20 165.8(4) . . . . ?
O32 La N2 C20 95.6(4) 3_665 . . . ?
O11 La N2 C20 -107.9(4) . . . . ?
O31 La N2 C20 41.7(4) . . . . ?
O21 La N2 C20 -40.3(4) . . . . ?
N4 La N2 C20 165.6(4) . . . . ?
O99 La N2 C20 -26.2(4) . . . . ?
N3 La N2 C20 108.0(4) . . . . ?
N1 La N2 C20 -138.3(4) . . . . ?
QO La N2 C2 108.7(4) . . . . ?
QN La N2 C2 -76.7(4) . . . . ?
O32 La N2 C2 -147.0(4) 3_665 . . . ?
O11 La N2 C2 9.6(5) . . . . ?
O31 La N2 C2 159.2(4) . . . . ?
O21 La N2 C2 77.2(4) . . . . ?
N4 La N2 C2 -76.9(4) . . . . ?
O99 La N2 C2 91.3(4) . . . . ?
N3 La N2 C2 -134.5(4) . . . . ?
N1 La N2 C2 -20.8(4) . . . . ?
QO La N3 C4 97.4(4) . . . . ?
QN La N3 C4 -73.8(4) . . . . ?
O32 La N3 C4 155.6(4) 3_665 . . . ?
O11 La N3 C4 -127.9(4) . . . . ?
O31 La N3 C4 75.3(4) . . . . ?
O21 La N3 C4 17.0(4) . . . . ?
N4 La N3 C4 -130.0(4) . . . . ?
N2 La N3 C4 -17.3(3) . . . . ?
O99 La N3 C4 97.5(4) . . . . ?
N1 La N3 C4 -73.8(4) . . . . ?
QO La N3 C30 -20.8(4) . . . . ?
QN La N3 C30 168.0(4) . . . . ?
O32 La N3 C30 37.4(3) 3_665 . . . ?
O11 La N3 C30 113.9(4) . . . . ?
O31 La N3 C30 -42.9(3) . . . . ?
O21 La N3 C30 -101.3(4) . . . . ?
N4 La N3 C30 111.8(4) . . . . ?
N2 La N3 C30 -135.5(4) . . . . ?
O99 La N3 C30 -20.7(5) . . . . ?
N1 La N3 C30 168.0(3) . . . . ?
QO La N3 C5 -138.9(4) . . . . ?
QN La N3 C5 49.9(4) . . . . ?
O32 La N3 C5 -80.8(4) 3_665 . . . ?
O11 La N3 C5 -4.3(6) . . . . ?
O31 La N3 C5 -161.0(4) . . . . ?
O21 La N3 C5 140.6(4) . . . . ?
N4 La N3 C5 -6.4(4) . . . . ?
N2 La N3 C5 106.3(4) . . . . ?
O99 La N3 C5 -138.8(4) . . . . ?
N1 La N3 C5 49.9(4) . . . . ?
QO La N4 C7 -144.9(3) . . . . ?
QN La N4 C7 41.9(4) . . . . ?
O32 La N4 C7 -172.0(4) 3_665 . . . ?
O11 La N4 C7 -79.7(4) . . . . ?
O31 La N4 C7 127.2(4) . . . . ?
O21 La N4 C7 -11.4(6) . . . . ?
N2 La N4 C7 42.1(4) . . . . ?
O99 La N4 C7 -124.0(4) . . . . ?
N3 La N4 C7 99.1(4) . . . . ?
N1 La N4 C7 -14.4(4) . . . . ?
QO La N4 C6 93.1(4) . . . . ?
QN La N4 C6 -80.2(4) . . . . ?
O32 La N4 C6 66.0(4) 3_665 . . . ?
O11 La N4 C6 158.2(4) . . . . ?
O31 La N4 C6 5.2(5) . . . . ?
O21 La N4 C6 -133.5(4) . . . . ?
N2 La N4 C6 -80.0(4) . . . . ?
O99 La N4 C6 113.9(4) . . . . ?
N3 La N4 C6 -22.9(4) . . . . ?
N1 La N4 C6 -136.4(4) . . . . ?
QO La N4 C40 -24.1(5) . . . . ?
QN La N4 C40 162.7(5) . . . . ?
O32 La N4 C40 -51.2(4) 3_665 . . . ?
O11 La N4 C40 41.0(4) . . . . ?
O31 La N4 C40 -112.0(4) . . . . ?
O21 La N4 C40 109.4(5) . . . . ?
N2 La N4 C40 162.8(4) . . . . ?
O99 La N4 C40 -3.2(5) . . . . ?
N3 La N4 C40 -140.1(5) . . . . ?
N1 La N4 C40 106.4(4) . . . . ?
C10 N1 C1 C2 -81.1(7) . . . . ?
C8 N1 C1 C2 159.3(6) . . . . ?
La N1 C1 C2 36.7(7) . . . . ?
C3 N2 C2 C1 -74.2(7) . . . . ?
C20 N2 C2 C1 165.7(6) . . . . ?
La N2 C2 C1 50.3(6) . . . . ?
N1 C1 C2 N2 -60.9(8) . . . . ?
C20 N2 C3 C4 -76.4(7) . . . . ?
C2 N2 C3 C4 164.2(5) . . . . ?
La N2 C3 C4 40.8(6) . . . . ?
C30 N3 C4 C3 162.3(5) . . . . ?
C5 N3 C4 C3 -78.5(6) . . . . ?
La N3 C4 C3 46.2(6) . . . . ?
N2 C3 C4 N3 -61.0(7) . . . . ?
C4 N3 C5 C6 159.2(5) . . . . ?
C30 N3 C5 C6 -81.2(6) . . . . ?
La N3 C5 C6 35.3(6) . . . . ?
C7 N4 C6 C5 -69.8(6) . . . . ?
C40 N4 C6 C5 172.1(5) . . . . ?
La N4 C6 C5 54.0(6) . . . . ?
N3 C5 C6 N4 -63.6(7) . . . . ?
C6 N4 C7 C8 166.0(5) . . . . ?
C40 N4 C7 C8 -76.1(7) . . . . ?
La N4 C7 C8 45.4(6) . . . . ?
C10 N1 C8 C7 163.6(5) . . . . ?
C1 N1 C8 C7 -76.0(7) . . . . ?
La N1 C8 C7 48.2(6) . . . . ?
N4 C7 C8 N1 -65.3(7) . . . . ?
C1 N1 C10 P1 164.1(4) . . . . ?
C8 N1 C10 P1 -75.4(6) . . . . ?
La N1 C10 P1 42.4(5) . . . . ?
O12 P1 C10 N1 -145.3(5) . . . . ?
O11 P1 C10 N1 -18.5(5) . . . . ?
C11 P1 C10 N1 97.4(5) . . . . ?
O12 P1 C11 C16 -61.1(7) . . . . ?
O11 P1 C11 C16 171.2(6) . . . . ?
C10 P1 C11 C16 56.8(7) . . . . ?
O12 P1 C11 C12 111.3(6) . . . . ?
O11 P1 C11 C12 -16.4(7) . . . . ?
C10 P1 C11 C12 -130.8(6) . . . . ?
C16 C11 C12 C13 3.0(12) . . . . ?
P1 C11 C12 C13 -169.8(7) . . . . ?
C11 C12 C13 C14 -0.4(14) . . . . ?
C12 C13 C14 C15 -2.5(15) . . . . ?
C13 C14 C15 C16 2.7(15) . . . . ?
C14 C15 C16 C11 -0.1(14) . . . . ?
C12 C11 C16 C15 -2.8(12) . . . . ?
P1 C11 C16 C15 169.8(7) . . . . ?
C3 N2 C20 P2 172.8(4) . . . . ?
C2 N2 C20 P2 -67.3(6) . . . . ?
La N2 C20 P2 51.3(4) . . . . ?
O22 P2 C20 N2 92.8(5) . . . . ?
O21 P2 C20 N2 -33.2(5) . . . . ?
C21 P2 C20 N2 -149.9(5) . . . . ?
O22 P2 C21 C26 38.9(7) . . . . ?
O21 P2 C21 C26 166.6(6) . . . . ?
C20 P2 C21 C26 -80.7(7) . . . . ?
O22 P2 C21 C22 -138.5(6) . . . . ?
O21 P2 C21 C22 -10.8(7) . . . . ?
C20 P2 C21 C22 101.8(6) . . . . ?
C26 C21 C22 C23 -1.8(12) . . . . ?
P2 C21 C22 C23 175.7(7) . . . . ?
C21 C22 C23 C24 1.4(15) . . . . ?
C22 C23 C24 C25 -0.9(19) . . . . ?
C23 C24 C25 C26 0.8(19) . . . . ?
C24 C25 C26 C21 -1.2(17) . . . . ?
C22 C21 C26 C25 1.7(13) . . . . ?
P2 C21 C26 C25 -175.8(8) . . . . ?
C4 N3 C30 P3 -73.7(5) . . . . ?
C5 N3 C30 P3 166.0(4) . . . . ?
La N3 C30 P3 45.5(4) . . . . ?
O32 P3 C30 N3 -145.4(4) . . . . ?
O31 P3 C30 N3 -19.4(5) . . . . ?
C31 P3 C30 N3 99.7(4) . . . . ?
O32 P3 C31 C36 -68.3(6) . . . . ?
O31 P3 C31 C36 165.4(6) . . . . ?
C30 P3 C31 C36 47.9(7) . . . . ?
O32 P3 C31 C32 104.4(6) . . . . ?
O31 P3 C31 C32 -22.0(6) . . . . ?
C30 P3 C31 C32 -139.5(5) . . . . ?
C36 C31 C32 C33 3.6(11) . . . . ?
P3 C31 C32 C33 -169.2(6) . . . . ?
C31 C32 C33 C34 -2.6(13) . . . . ?
C32 C33 C34 C35 0.1(15) . . . . ?
C33 C34 C35 C36 1.2(15) . . . . ?
C34 C35 C36 C31 0.0(14) . . . . ?
C32 C31 C36 C35 -2.4(11) . . . . ?
P3 C31 C36 C35 170.3(7) . . . . ?
